data_4064681
loop_
_publ_author_name
'Vacher, Antoine'
'Barri\`ere, Fr\'ed\'eric'
'Roisnel, Thierry'
'Piekara-Sady, Lidia'
'Lorcy, Dominique'

_publ_section_title
;
 Electronically Coupled Tetrathiafulvalene Electrophores across a
 Non-innocent Acetylide--Ruthenium Bridge
;
_journal_issue 13
_journal_name_full Organometallics
_journal_page_first 3570
_journal_paper_doi 10.1021/om200266q
_journal_volume 30
_journal_year 2011
_chemical_absolute_configuration ad
_chemical_compound_source 'synthesis as described'
_chemical_formula_moiety 'C14 H18 S4 Si1'
_chemical_formula_sum 'C14 H18 S4 Si'
_chemical_formula_weight 342.61
_chemical_name_systematic
;
 ?
;
_space_group_IT_number 4
_symmetry_cell_setting monoclinic
_symmetry_Int_Tables_number 4
_symmetry_space_group_name_Hall 'P 2yb'
_symmetry_space_group_name_H-M 'P 1 21 1'
_atom_sites_solution_hydrogens geom
_atom_sites_solution_primary direct
_atom_sites_solution_secondary difmap
_audit_conform_dict_location ftp://ftp.iucr.org/pub/cif_core.dic
_audit_conform_dict_name cif_core.dic
_audit_conform_dict_version 2.4
_audit_creation_date 2009-04-09T09:51:54-00:00
_audit_creation_method 'WinGX routine CIF_UPDATE'
_cell_angle_alpha 90
_cell_angle_beta 95.854(3)
_cell_angle_gamma 90
_cell_formula_units_Z 2
_cell_length_a 6.6734(2)
_cell_length_b 5.9293(2)
_cell_length_c 22.1276(7)
_cell_measurement_reflns_used 23170
_cell_measurement_temperature 120(2)
_cell_measurement_theta_max 32.032
_cell_measurement_theta_min 2.91
_cell_measurement_wavelength 0.71073
_cell_volume 870.99(5)
_computing_cell_refinement 'Dirax/lsq (Duisenberg & Schreurs, 1989-2000)'
_computing_data_collection 'Collect (Bruker AXS BV, 1997-2004)'
_computing_data_reduction 'EvalCCD (Duisenberg & Schreurs 1990-2000)'
_computing_molecular_graphics 'Ortep-3 for Windows (Farrugia, 1997)'
_computing_publication_material 'WinGX publication routines (Farrugia, 1999)'
_computing_structure_refinement 'SHELXL-97 (Sheldrick, 1997)'
_computing_structure_solution 'SIR97 (Altomare et al., 1999)'
_diffrn_ambient_temperature 120(2)
_diffrn_detector 'CCD plate'
_diffrn_detector_area_resol_mean 9
_diffrn_measured_fraction_theta_full 0.998
_diffrn_measured_fraction_theta_max 0.998
_diffrn_measurement_device '95mm CCD camera on \k-goniostat'
_diffrn_measurement_device_type KappaCCD
_diffrn_measurement_method 'CCD rotation images, thin slices'
_diffrn_radiation_monochromator graphite
_diffrn_radiation_probe x-ray
_diffrn_radiation_type MoK\a
_diffrn_radiation_wavelength 0.71073
_diffrn_reflns_av_R_equivalents 0.0302
_diffrn_reflns_av_unetI/netI 0.0349
_diffrn_reflns_limit_h_max 8
_diffrn_reflns_limit_h_min -8
_diffrn_reflns_limit_k_max 4
_diffrn_reflns_limit_k_min -7
_diffrn_reflns_limit_l_max 28
_diffrn_reflns_limit_l_min -28
_diffrn_reflns_number 8113
_diffrn_reflns_theta_full 27.49
_diffrn_reflns_theta_max 27.49
_diffrn_reflns_theta_min 3.11
_diffrn_source 'Enraf Nonius FR590'
_exptl_absorpt_coefficient_mu 0.599
_exptl_absorpt_correction_T_max 0.942
_exptl_absorpt_correction_T_min 0.725
_exptl_absorpt_correction_type multi-scan
_exptl_absorpt_process_details
;
  [Sheldrick, G.M. (2002). SADABS Bruker AXS Inc., Madison, Wisconsin, USA]
;
_exptl_crystal_colour orange
_exptl_crystal_density_diffrn 1.306
_exptl_crystal_density_method 'not measured'
_exptl_crystal_description plate
_exptl_crystal_F_000 360
_exptl_crystal_size_max 0.52
_exptl_crystal_size_mid 0.21
_exptl_crystal_size_min 0.1
_refine_diff_density_max 0.302
_refine_diff_density_min -0.254
_refine_diff_density_rms 0.057
_refine_ls_abs_structure_details 'Flack H D (1983), Acta Cryst. A39, 876-881'
_refine_ls_abs_structure_Flack -0.02(8)
_refine_ls_extinction_method none
_refine_ls_goodness_of_fit_ref 1.071
_refine_ls_hydrogen_treatment constr
_refine_ls_matrix_type full
_refine_ls_number_parameters 177
_refine_ls_number_reflns 3098
_refine_ls_number_restraints 1
_refine_ls_restrained_S_all 1.071
_refine_ls_R_factor_all 0.0297
_refine_ls_R_factor_gt 0.0255
_refine_ls_shift/su_max 0.007
_refine_ls_shift/su_mean 0
_refine_ls_structure_factor_coef Fsqd
_refine_ls_weighting_details 'calc w=1/[\s^2^(Fo^2^)+(0.0309P)^2^+0.2191P] where P=(Fo^2^+2Fc^2^)/3'
_refine_ls_weighting_scheme calc
_refine_ls_wR_factor_gt 0.0633
_refine_ls_wR_factor_ref 0.0649
_reflns_number_gt 2852
_reflns_number_total 3098
_reflns_threshold_expression >2sigma(I)
_cod_data_source_file om200266q_si_002.cif
_cod_data_source_block TTF1
_cod_original_sg_symbol_H-M 'P 21'
_cod_database_code 4064681

loop_
_symmetry_equiv_pos_as_xyz
'x, y, z'
'-x, y+1/2, -z'

loop_
_atom_site_label
_atom_site_type_symbol
_atom_site_fract_x
_atom_site_fract_y
_atom_site_fract_z
_atom_site_U_iso_or_equiv
_atom_site_adp_type
_atom_site_occupancy
_atom_site_symmetry_multiplicity
_atom_site_calc_flag
_atom_site_refinement_flags
C1 C 0.7685(3) -0.6319(5) 0.96859(9) 0.0228(5) Uani 1 1 d .
H1A H 0.6718 -0.7163 0.9903 0.034 Uiso 1 1 calc R
H1B H 0.8629 -0.552 0.998 0.034 Uiso 1 1 calc R
H1C H 0.8431 -0.7367 0.945 0.034 Uiso 1 1 calc R
C2 C 0.6585(3) -0.4657(4) 0.92689(9) 0.0157(4) Uani 1 1 d .
C3 C 0.4595(3) -0.4623(4) 0.90992(9) 0.0162(4) Uani 1 1 d .
C4 C 0.3062(3) -0.6272(5) 0.92909(10) 0.0223(5) Uani 1 1 d .
H4A H 0.1722 -0.5858 0.9101 0.033 Uiso 0.5 1 calc PR
H4B H 0.3068 -0.6235 0.9734 0.033 Uiso 0.5 1 calc PR
H4C H 0.34 -0.7795 0.9162 0.033 Uiso 0.5 1 calc PR
H4D H 0.3738 -0.74 0.9564 0.033 Uiso 0.5 1 calc PR
H4E H 0.2392 -0.7024 0.8931 0.033 Uiso 0.5 1 calc PR
H4F H 0.206 -0.5463 0.9502 0.033 Uiso 0.5 1 calc PR
C5 C 0.6033(3) -0.1217(4) 0.85251(9) 0.0153(4) Uani 1 1 d .
C6 C 0.6262(3) 0.0549(4) 0.81623(9) 0.0168(5) Uani 1 1 d .
C7 C 0.7708(3) 0.3957(4) 0.75998(9) 0.0176(5) Uani 1 1 d .
C8 C 0.9180(3) 0.5606(4) 0.73922(10) 0.0232(5) Uani 1 1 d .
H8A H 0.9991 0.487 0.7104 0.035 Uiso 1 1 calc R
H8B H 1.0065 0.6148 0.7743 0.035 Uiso 1 1 calc R
H8C H 0.8452 0.6884 0.7193 0.035 Uiso 1 1 calc R
C9 C 0.5688(3) 0.3997(4) 0.74378(9) 0.0172(4) Uani 1 1 d .
C10 C 0.4679(3) 0.5579(4) 0.70307(9) 0.0184(5) Uani 1 1 d .
C11 C 0.3797(3) 0.6862(4) 0.66718(9) 0.0226(5) Uani 1 1 d .
C12 C 0.4501(4) 1.0309(7) 0.57320(15) 0.0563(10) Uani 1 1 d .
H12A H 0.5119 1.1366 0.6037 0.084 Uiso 1 1 calc R
H12B H 0.3887 1.1153 0.538 0.084 Uiso 1 1 calc R
H12C H 0.5535 0.9292 0.5604 0.084 Uiso 1 1 calc R
C13 C 0.0657(4) 1.0545(5) 0.63578(11) 0.0340(6) Uani 1 1 d .
H13A H -0.0222 0.9675 0.66 0.051 Uiso 1 1 calc R
H13B H -0.0156 1.1256 0.6016 0.051 Uiso 1 1 calc R
H13C H 0.1355 1.1712 0.6613 0.051 Uiso 1 1 calc R
C14 C 0.1254(5) 0.6652(6) 0.54974(13) 0.0556(9) Uani 1 1 d .
H14A H 0.2252 0.5631 0.535 0.083 Uiso 1 1 calc R
H14B H 0.059 0.751 0.5155 0.083 Uiso 1 1 calc R
H14C H 0.0247 0.5772 0.5688 0.083 Uiso 1 1 calc R
Si1 Si 0.25347(9) 0.86368(13) 0.60649(3) 0.02421(15) Uani 1 1 d .
S1 S 0.80534(7) -0.25399(10) 0.89660(2) 0.01727(12) Uani 1 1 d .
S2 S 0.36701(7) -0.24552(10) 0.86037(2) 0.01802(12) Uani 1 1 d .
S3 S 0.86296(7) 0.17613(10) 0.80759(2) 0.01827(12) Uani 1 1 d .
S4 S 0.42237(7) 0.18504(10) 0.77302(2) 0.01898(13) Uani 1 1 d .

loop_
_atom_site_aniso_label
_atom_site_aniso_U_11
_atom_site_aniso_U_22
_atom_site_aniso_U_33
_atom_site_aniso_U_23
_atom_site_aniso_U_13
_atom_site_aniso_U_12
C1 0.0223(10) 0.0241(13) 0.0224(10) 0.0056(11) 0.0041(8) 0.0028(11)
C2 0.0175(10) 0.0143(11) 0.0159(9) 0.0018(9) 0.0038(7) -0.0009(9)
C3 0.0176(9) 0.0159(12) 0.0154(9) 0.0003(9) 0.0028(8) -0.0007(9)
C4 0.0219(10) 0.0218(13) 0.0238(10) 0.0018(11) 0.0059(8) -0.0032(11)
C5 0.0122(9) 0.0157(12) 0.0175(9) -0.0009(10) -0.0001(7) -0.0005(9)
C6 0.0117(9) 0.0212(13) 0.0171(9) 0.0012(10) 0.0002(7) -0.0003(9)
C7 0.0194(10) 0.0172(12) 0.0167(9) 0.0008(9) 0.0031(7) -0.0004(9)
C8 0.0184(10) 0.0248(14) 0.0267(11) 0.0079(11) 0.0035(9) -0.0034(10)
C9 0.0183(9) 0.0172(12) 0.0165(9) 0.0023(9) 0.0034(7) -0.0024(9)
C10 0.0180(10) 0.0167(12) 0.0210(10) -0.0004(10) 0.0043(8) -0.0019(9)
C11 0.0239(10) 0.0216(12) 0.0228(10) 0.0031(11) 0.0043(8) 0.0002(10)
C12 0.0456(17) 0.061(2) 0.065(2) 0.036(2) 0.0184(15) 0.0062(17)
C13 0.0347(13) 0.0361(16) 0.0300(12) 0.0055(13) -0.0025(10) 0.0147(13)
C14 0.086(2) 0.0360(18) 0.0380(14) -0.0073(16) -0.0259(15) 0.0148(19)
Si1 0.0306(3) 0.0217(4) 0.0197(3) 0.0053(3) -0.0003(2) 0.0035(3)
S1 0.0125(2) 0.0185(3) 0.0204(2) 0.0050(2) -0.00032(17) -0.0006(2)
S2 0.0123(2) 0.0190(3) 0.0223(2) 0.0036(3) -0.00024(17) -0.0022(2)
S3 0.0121(2) 0.0199(3) 0.0225(2) 0.0044(3) 0.00060(18) -0.0016(2)
S4 0.0130(2) 0.0203(3) 0.0229(2) 0.0060(3) -0.00180(18) -0.0018(2)

loop_
_atom_type_symbol
_atom_type_description
_atom_type_scat_dispersion_real
_atom_type_scat_dispersion_imag
_atom_type_scat_source
C C 0.0033 0.0016 'International Tables Vol C Tables 4.2.6.8 and 6.1.1.4'
H H 0 0 'International Tables Vol C Tables 4.2.6.8 and 6.1.1.4'
Si Si 0.0817 0.0704 'International Tables Vol C Tables 4.2.6.8 and 6.1.1.4'
S S 0.1246 0.1234 'International Tables Vol C Tables 4.2.6.8 and 6.1.1.4'

loop_
_geom_angle_atom_site_label_1
_geom_angle_atom_site_label_2
_geom_angle_atom_site_label_3
_geom_angle
C2 C1 H1A 109.5
C2 C1 H1B 109.5
H1A C1 H1B 109.5
C2 C1 H1C 109.5
H1A C1 H1C 109.5
H1B C1 H1C 109.5
C3 C2 C1 126.4(2)
C3 C2 S1 117.02(17)
C1 C2 S1 116.59(15)
C2 C3 C4 126.3(2)
C2 C3 S2 117.34(17)
C4 C3 S2 116.36(15)
C3 C4 H4A 109.5
C3 C4 H4B 109.5
H4A C4 H4B 109.5
C3 C4 H4C 109.5
H4A C4 H4C 109.5
H4B C4 H4C 109.5
C3 C4 H4D 109.5
H4A C4 H4D 141.1
H4B C4 H4D 56.3
H4C C4 H4D 56.3
C3 C4 H4E 109.5
H4A C4 H4E 56.3
H4B C4 H4E 141.1
H4C C4 H4E 56.3
H4D C4 H4E 109.5
C3 C4 H4F 109.5
H4A C4 H4F 56.3
H4B C4 H4F 56.3
H4C C4 H4F 141.1
H4D C4 H4F 109.5
H4E C4 H4F 109.5
C6 C5 S2 122.87(15)
C6 C5 S1 123.52(15)
S2 C5 S1 113.61(13)
C5 C6 S4 122.72(15)
C5 C6 S3 122.84(15)
S4 C6 S3 114.44(13)
C9 C7 C8 125.0(2)
C9 C7 S3 116.77(17)
C8 C7 S3 118.17(15)
C7 C8 H8A 109.5
C7 C8 H8B 109.5
H8A C8 H8B 109.5
C7 C8 H8C 109.5
H8A C8 H8C 109.5
H8B C8 H8C 109.5
C7 C9 C10 124.8(2)
C7 C9 S4 117.51(18)
C10 C9 S4 117.59(15)
C11 C10 C9 177.7(2)
C10 C11 Si1 174.3(2)
Si1 C12 H12A 109.5
Si1 C12 H12B 109.5
H12A C12 H12B 109.5
Si1 C12 H12C 109.5
H12A C12 H12C 109.5
H12B C12 H12C 109.5
Si1 C13 H13A 109.5
Si1 C13 H13B 109.5
H13A C13 H13B 109.5
Si1 C13 H13C 109.5
H13A C13 H13C 109.5
H13B C13 H13C 109.5
Si1 C14 H14A 109.5
Si1 C14 H14B 109.5
H14A C14 H14B 109.5
Si1 C14 H14C 109.5
H14A C14 H14C 109.5
H14B C14 H14C 109.5
C11 Si1 C13 111.68(10)
C11 Si1 C12 107.78(12)
C13 Si1 C12 110.07(16)
C11 Si1 C14 105.94(13)
C13 Si1 C14 109.95(15)
C12 Si1 C14 111.35(17)
C5 S1 C2 95.95(10)
C3 S2 C5 96.03(10)
C7 S3 C6 96.03(10)
C6 S4 C9 95.11(10)

loop_
_geom_bond_atom_site_label_1
_geom_bond_atom_site_label_2
_geom_bond_distance
C1 C2 1.491(3)
C1 H1A 0.98
C1 H1B 0.98
C1 H1C 0.98
C2 C3 1.343(3)
C2 S1 1.766(2)
C3 C4 1.507(3)
C3 S2 1.760(2)
C4 H4A 0.98
C4 H4B 0.98
C4 H4C 0.98
C4 H4D 0.98
C4 H4E 0.98
C4 H4F 0.98
C5 C6 1.337(3)
C5 S2 1.764(2)
C5 S1 1.765(2)
C6 S4 1.759(2)
C6 S3 1.764(2)
C7 C9 1.359(3)
C7 C8 1.491(3)
C7 S3 1.747(2)
C8 H8A 0.98
C8 H8B 0.98
C8 H8C 0.98
C9 C10 1.422(3)
C9 S4 1.767(2)
C10 C11 1.209(3)
C11 Si1 1.841(2)
C12 Si1 1.856(3)
C12 H12A 0.98
C12 H12B 0.98
C12 H12C 0.98
C13 Si1 1.854(3)
C13 H13A 0.98
C13 H13B 0.98
C13 H13C 0.98
C14 Si1 1.864(3)
C14 H14A 0.98
C14 H14B 0.98
C14 H14C 0.98

loop_
_geom_torsion_atom_site_label_1
_geom_torsion_atom_site_label_2
_geom_torsion_atom_site_label_3
_geom_torsion_atom_site_label_4
_geom_torsion
C1 C2 C3 C4 -0.6(4)
S1 C2 C3 C4 178.99(17)
C1 C2 C3 S2 179.56(18)
S1 C2 C3 S2 -0.9(2)
S2 C5 C6 S4 0.8(3)
S1 C5 C6 S4 -179.63(13)
S2 C5 C6 S3 -179.09(13)
S1 C5 C6 S3 0.5(3)
C8 C7 C9 C10 2.0(4)
S3 C7 C9 C10 -176.65(17)
C8 C7 C9 S4 179.19(17)
S3 C7 C9 S4 0.6(2)
C6 C5 S1 C2 -177.75(18)
S2 C5 S1 C2 1.87(13)
C3 C2 S1 C5 -0.63(18)
C1 C2 S1 C5 178.98(17)
C2 C3 S2 C5 1.89(19)
C4 C3 S2 C5 -177.98(17)
C6 C5 S2 C3 177.40(18)
S1 C5 S2 C3 -2.23(14)
C9 C7 S3 C6 -2.59(19)
C8 C7 S3 C6 178.68(18)
C5 C6 S3 C7 -176.37(18)
S4 C6 S3 C7 3.75(14)
C5 C6 S4 C9 176.64(18)
S3 C6 S4 C9 -3.48(14)
C7 C9 S4 C6 1.80(19)
C10 C9 S4 C6 179.21(17)
